data_7200500
loop_
_publ_author_name
'Piccoli, Paula M. B.'
'Schultz, Arthur J.'
'Sparkes, Hazel A.'
'Howard, Judith A. K.'
'Arif, Atta M.'
'Dawe, Louise N.'
'Miller, Joel S.'

_publ_section_title
;
 [MeNC5H5]2[TCNE]2 (TCNE = tetracyanoethylene). Single crystal X-ray
 and neutron diffraction characterization of an exceptionally long 2.8
 \%A C--C bond
;
_journal_issue 4
_journal_name_full CrystEngComm
_journal_page_first 686
_journal_paper_doi 10.1039/b816817b
_journal_volume 11
_journal_year 2009
_chemical_formula_sum 'C12 H8 N5'
_chemical_formula_weight 222.23
_chemical_name_systematic
;
?
;
_space_group_IT_number 14
_symmetry_cell_setting monoclinic
_symmetry_space_group_name_Hall '-P 2yn'
_symmetry_space_group_name_H-M 'P 1 21/n 1'
_atom_sites_solution_hydrogens geom
_atom_sites_solution_primary direct
_atom_sites_solution_secondary difmap
_audit_creation_method SHELXL-97
_cell_angle_alpha 90.00
_cell_angle_beta 95.4264(17)
_cell_angle_gamma 90.00
_cell_formula_units_Z 4
_cell_length_a 6.8018(1)
_cell_length_b 10.1299(3)
_cell_length_c 16.5594(4)
_cell_measurement_reflns_used 2512
_cell_measurement_temperature 150(1)
_cell_measurement_theta_max 27.485
_cell_measurement_theta_min 1.018
_cell_volume 1135.86(5)
_computing_cell_refinement DENZO-SMN
_computing_data_collection 'Nonius COLLECT'
_computing_data_reduction DENZO-SMN
_computing_molecular_graphics 'WinGX, Ortep3'
_computing_structure_refinement 'SHELXL-97 (Sheldrick, 1997)'
_computing_structure_solution SIR97
_diffrn_ambient_temperature 150(1)
_diffrn_measured_fraction_theta_full 0.988
_diffrn_measured_fraction_theta_max 0.988
_diffrn_measurement_device_type 'Nonius KappaCCD Diffractometer'
_diffrn_measurement_method 'Phi plus Omega scan'
_diffrn_radiation_monochromator graphite
_diffrn_radiation_source 'fine-focus sealed tube'
_diffrn_radiation_type MoK\a
_diffrn_radiation_wavelength 0.71073
_diffrn_reflns_av_R_equivalents 0.0155
_diffrn_reflns_av_sigmaI/netI 0.0291
_diffrn_reflns_limit_h_max 8
_diffrn_reflns_limit_h_min -7
_diffrn_reflns_limit_k_max 13
_diffrn_reflns_limit_k_min -12
_diffrn_reflns_limit_l_max 21
_diffrn_reflns_limit_l_min -21
_diffrn_reflns_number 4275
_diffrn_reflns_theta_full 27.49
_diffrn_reflns_theta_max 27.49
_diffrn_reflns_theta_min 3.92
_exptl_absorpt_coefficient_mu 0.085
_exptl_absorpt_correction_T_max 0.9807
_exptl_absorpt_correction_T_min 0.9725
_exptl_absorpt_correction_type multi-scan
_exptl_absorpt_process_details 'DENSO-SMN (Otwinowski & Minor, 1997)'
_exptl_crystal_colour red
_exptl_crystal_density_diffrn 1.300
_exptl_crystal_density_method 'not measured'
_exptl_crystal_description prism
_exptl_crystal_F_000 460
_exptl_crystal_size_max 0.33
_exptl_crystal_size_mid 0.30
_exptl_crystal_size_min 0.23
_refine_diff_density_max 0.214
_refine_diff_density_min -0.189
_refine_diff_density_rms 0.030
_refine_ls_extinction_coef 0.029(6)
_refine_ls_extinction_expression Fc^*^=kFc[1+0.001xFc^2^\l^3^/sin(2\q)]^-1/4^
_refine_ls_extinction_method SHELXL
_refine_ls_goodness_of_fit_ref 1.026
_refine_ls_hydrogen_treatment mixed
_refine_ls_matrix_type full
_refine_ls_number_parameters 200
_refine_ls_number_reflns 2575
_refine_ls_number_restraints 0
_refine_ls_restrained_S_all 1.026
_refine_ls_R_factor_all 0.0441
_refine_ls_R_factor_gt 0.0343
_refine_ls_shift/su_max 0.000
_refine_ls_shift/su_mean 0.000
_refine_ls_structure_factor_coef Fsqd
_refine_ls_weighting_details 'calc w=1/[\s^2^(Fo^2^)+(0.0348P)^2^+0.2730P] where P=(Fo^2^+2Fc^2^)/3'
_refine_ls_weighting_scheme calc
_refine_ls_wR_factor_gt 0.0815
_refine_ls_wR_factor_ref 0.0872
_reflns_number_gt 2178
_reflns_number_total 2575
_reflns_threshold_expression >2sigma(I)
_cod_data_source_file b816817b.txt
_cod_data_source_block jsm039
_cod_depositor_comments
;
The following automatic conversions were performed:
'_exptl_absorpt_correction_type' value 'Multi-scan' changed to
'multi-scan' according to
'/home/saulius/struct/CIF-dictionaries/cif_core.dic' dictionary named
'cif_core.dic' version 2.4.1 from 2010-06-29.

Automatic conversion script
Id: cif_fix_enum 1527 2010-12-29 10:47:43Z saulius 
;
_cod_original_sg_symbol_H-M P21/n
_cod_database_code 7200500

loop_
_symmetry_equiv_pos_as_xyz
'x, y, z'
'-x+1/2, y+1/2, -z+1/2'
'-x, -y, -z'
'x-1/2, -y-1/2, z-1/2'

loop_
_atom_site_label
_atom_site_type_symbol
_atom_site_fract_x
_atom_site_fract_y
_atom_site_fract_z
_atom_site_U_iso_or_equiv
_atom_site_adp_type
_atom_site_occupancy
_atom_site_symmetry_multiplicity
_atom_site_calc_flag
_atom_site_refinement_flags
_atom_site_disorder_assembly
_atom_site_disorder_group
N1 N 0.08708(15) 0.52884(11) 0.20628(6) 0.0417(3) Uani 1 1 d . . .
N2 N 0.27227(14) 0.78648(10) 0.01297(6) 0.0369(2) Uani 1 1 d . . .
N3 N 0.35756(13) 0.46565(9) -0.12404(6) 0.0328(2) Uani 1 1 d . . .
N4 N 0.21165(16) 0.21457(10) 0.08267(6) 0.0409(3) Uani 1 1 d . . .
N5 N 0.69750(14) 0.31159(8) 0.27072(5) 0.0299(2) Uani 1 1 d . . .
C1 C 0.12754(14) 0.54274(10) 0.14086(6) 0.0279(2) Uani 1 1 d . . .
C2 C 0.17615(14) 0.55549(10) 0.05969(6) 0.0250(2) Uani 1 1 d . . .
C3 C 0.22697(14) 0.68352(10) 0.03385(6) 0.0260(2) Uani 1 1 d . . .
C4 C 0.21544(14) 0.44138(10) 0.01380(6) 0.0244(2) Uani 1 1 d . . .
C5 C 0.29401(13) 0.45315(9) -0.06228(6) 0.0240(2) Uani 1 1 d . . .
C6 C 0.21328(14) 0.31467(10) 0.05002(6) 0.0272(2) Uani 1 1 d . . .
C7 C 0.51302(16) 0.35880(11) 0.27207(7) 0.0309(2) Uani 1 1 d . . .
C8 C 0.46509(17) 0.43589(11) 0.33529(7) 0.0325(3) Uani 1 1 d . . .
C9 C 0.60758(19) 0.46446(11) 0.39742(7) 0.0353(3) Uani 1 1 d . . .
C10 C 0.79581(19) 0.41545(12) 0.39528(7) 0.0370(3) Uani 1 1 d . . .
C11 C 0.83818(17) 0.33915(11) 0.33092(7) 0.0344(3) Uani 1 1 d . . .
C12 C 0.7452(3) 0.22673(14) 0.20272(8) 0.0466(3) Uani 1 1 d . . .
H7 H 0.4203(19) 0.3359(13) 0.2267(8) 0.038(3) Uiso 1 1 d . . .
H8 H 0.334(2) 0.4715(14) 0.3346(8) 0.045(4) Uiso 1 1 d . . .
H9 H 0.581(2) 0.5198(14) 0.4411(9) 0.047(4) Uiso 1 1 d . . .
H10 H 0.900(2) 0.4323(14) 0.4365(9) 0.049(4) Uiso 1 1 d . . .
H11 H 0.964(2) 0.3021(14) 0.3253(8) 0.042(4) Uiso 1 1 d . . .
H12A H 0.782(4) 0.137(2) 0.2270(14) 0.043(8) Uiso 0.65(4) 1 d P A 1
H12B H 0.621(4) 0.226(2) 0.1603(14) 0.041(8) Uiso 0.65(4) 1 d P A 1
H12C H 0.864(4) 0.261(3) 0.1819(15) 0.044(8) Uiso 0.65(4) 1 d P A 1
H12F H 0.892(7) 0.196(5) 0.219(3) 0.045(15) Uiso 0.35(4) 1 d P A 2
H12E H 0.732(7) 0.272(4) 0.154(3) 0.039(14) Uiso 0.35(4) 1 d P A 2
H12D H 0.669(6) 0.141(4) 0.201(2) 0.034(14) Uiso 0.35(4) 1 d P A 2

loop_
_atom_site_aniso_label
_atom_site_aniso_U_11
_atom_site_aniso_U_22
_atom_site_aniso_U_33
_atom_site_aniso_U_23
_atom_site_aniso_U_13
_atom_site_aniso_U_12
N1 0.0415(5) 0.0562(7) 0.0274(5) 0.0002(5) 0.0030(4) 0.0055(5)
N2 0.0389(5) 0.0290(5) 0.0424(6) 0.0002(4) 0.0012(4) -0.0048(4)
N3 0.0307(5) 0.0362(5) 0.0325(5) 0.0012(4) 0.0076(4) 0.0005(4)
N4 0.0490(6) 0.0323(5) 0.0412(6) 0.0083(4) 0.0031(5) -0.0015(4)
N5 0.0426(5) 0.0228(4) 0.0254(4) 0.0015(3) 0.0092(4) 0.0022(4)
C1 0.0248(5) 0.0323(6) 0.0259(5) -0.0024(4) -0.0011(4) 0.0014(4)
C2 0.0226(4) 0.0279(5) 0.0239(5) -0.0010(4) -0.0005(4) -0.0014(4)
C3 0.0230(5) 0.0286(5) 0.0258(5) -0.0040(4) -0.0008(4) -0.0005(4)
C4 0.0220(4) 0.0253(5) 0.0256(5) 0.0007(4) 0.0006(4) -0.0009(4)
C5 0.0202(4) 0.0229(5) 0.0285(5) -0.0006(4) 0.0006(4) 0.0004(4)
C6 0.0257(5) 0.0294(5) 0.0263(5) -0.0007(4) 0.0011(4) -0.0009(4)
C7 0.0365(6) 0.0280(5) 0.0280(5) 0.0039(4) 0.0013(4) -0.0024(4)
C8 0.0360(6) 0.0284(6) 0.0348(6) 0.0043(4) 0.0116(5) 0.0024(4)
C9 0.0559(7) 0.0242(5) 0.0273(6) 0.0008(4) 0.0116(5) -0.0023(5)
C10 0.0469(7) 0.0312(6) 0.0313(6) 0.0037(5) -0.0045(5) -0.0044(5)
C11 0.0340(6) 0.0301(6) 0.0392(6) 0.0081(5) 0.0034(5) 0.0040(5)
C12 0.0719(10) 0.0359(7) 0.0346(7) -0.0043(6) 0.0196(7) 0.0090(7)

loop_
_atom_type_symbol
_atom_type_description
_atom_type_scat_dispersion_real
_atom_type_scat_dispersion_imag
_atom_type_scat_source
C C 0.0033 0.0016 'International Tables Vol C Tables 4.2.6.8 and 6.1.1.4'
H H 0.0000 0.0000 'International Tables Vol C Tables 4.2.6.8 and 6.1.1.4'
N N 0.0061 0.0033 'International Tables Vol C Tables 4.2.6.8 and 6.1.1.4'

loop_
_geom_angle_atom_site_label_1
_geom_angle_atom_site_label_2
_geom_angle_atom_site_label_3
_geom_angle
_geom_angle_site_symmetry_1
_geom_angle_site_symmetry_3
_geom_angle_publ_flag
C11 N5 C7 120.91(9) . . ?
C11 N5 C12 119.62(11) . . ?
C7 N5 C12 119.47(11) . . ?
N1 C1 C2 178.15(12) . . ?
C3 C2 C1 116.99(9) . . ?
C3 C2 C4 121.22(9) . . ?
C1 C2 C4 120.27(9) . . ?
C3 C2 C4 96.12(6) . 3_565 ?
C1 C2 C4 96.57(6) . 3_565 ?
C4 C2 C4 89.78(6) . 3_565 ?
N2 C3 C2 178.55(11) . . ?
C6 C4 C5 118.14(9) . . ?
C6 C4 C2 119.99(9) . . ?
C5 C4 C2 120.76(9) . . ?
N3 C5 C4 178.52(11) . . ?
N4 C6 C4 176.98(11) . . ?
N5 C7 C8 120.35(10) . . ?
N5 C7 H7 116.4(8) . . ?
C8 C7 H7 123.2(8) . . ?
C7 C8 C9 119.31(11) . . ?
C7 C8 H8 119.5(8) . . ?
C9 C8 H8 121.1(8) . . ?
C8 C9 C10 119.73(11) . . ?
C8 C9 H9 121.6(8) . . ?
C10 C9 H9 118.6(8) . . ?
C11 C10 C9 119.23(11) . . ?
C11 C10 H10 117.7(9) . . ?
C9 C10 H10 123.1(9) . . ?
N5 C11 C10 120.47(11) . . ?
N5 C11 H11 115.5(8) . . ?
C10 C11 H11 124.0(8) . . ?
N5 C12 H12A 106.4(12) . . ?
N5 C12 H12B 107.3(12) . . ?
H12A C12 H12B 114.2(18) . . ?
N5 C12 H12C 108.2(13) . . ?
H12A C12 H12C 106.1(19) . . ?
H12B C12 H12C 114.2(18) . . ?
N5 C12 H12F 104(2) . . ?
H12A C12 H12F 57(2) . . ?
H12B C12 H12F 148(2) . . ?
H12C C12 H12F 53(2) . . ?
N5 C12 H12E 111(2) . . ?
H12A C12 H12E 142(3) . . ?
H12B C12 H12E 54(3) . . ?
H12C C12 H12E 62(3) . . ?
H12F C12 H12E 112(3) . . ?
N5 C12 H12D 112(2) . . ?
H12A C12 H12D 49(2) . . ?
H12B C12 H12D 66(2) . . ?
H12C C12 H12D 137(2) . . ?
H12F C12 H12D 103(3) . . ?
H12E C12 H12D 113(3) . . ?

loop_
_geom_bond_atom_site_label_1
_geom_bond_atom_site_label_2
_geom_bond_distance
_geom_bond_site_symmetry_2
_geom_bond_publ_flag
N1 C1 1.1514(14) . ?
N2 C3 1.1500(14) . ?
N3 C5 1.1543(13) . ?
N4 C6 1.1498(14) . ?
N5 C11 1.3442(15) . ?
N5 C7 1.3450(14) . ?
N5 C12 1.4768(14) . ?
C1 C2 1.4201(14) . ?
C2 C3 1.4186(14) . ?
C2 C4 1.4226(14) . ?
C2 C4 2.8219(13) 3_565 ?
C4 C6 1.4174(14) . ?
C4 C5 1.4192(14) . ?
C7 C8 1.3699(16) . ?
C7 H7 0.962(13) . ?
C8 C9 1.3759(17) . ?
C8 H8 0.960(14) . ?
C9 C10 1.3767(18) . ?
C9 H9 0.945(14) . ?
C10 C11 1.3691(17) . ?
C10 H10 0.950(15) . ?
C11 H11 0.946(13) . ?
C12 H12A 1.01(3) . ?
C12 H12B 1.04(3) . ?
C12 H12C 0.98(3) . ?
C12 H12F 1.06(5) . ?
C12 H12E 0.93(5) . ?
C12 H12D 1.01(4) . ?

loop_
_geom_torsion_atom_site_label_1
_geom_torsion_atom_site_label_2
_geom_torsion_atom_site_label_3
_geom_torsion_atom_site_label_4
_geom_torsion
_geom_torsion_site_symmetry_1
_geom_torsion_site_symmetry_2
_geom_torsion_site_symmetry_3
_geom_torsion_site_symmetry_4
_geom_torsion_publ_flag
N1 C1 C2 C3 178(100) . . . . ?
N1 C1 C2 C4 -16(3) . . . . ?
N1 C1 C2 C4 77(3) . . . 3_565 ?
C1 C2 C3 N2 106(4) . . . . ?
C4 C2 C3 N2 -60(4) . . . . ?
C4 C2 C3 N2 -153(4) 3_565 . . . ?
C3 C2 C4 C6 163.17(9) . . . . ?
C1 C2 C4 C6 -2.33(14) . . . . ?
C4 C2 C4 C6 -99.81(9) 3_565 . . . ?
C3 C2 C4 C5 -4.52(14) . . . . ?
C1 C2 C4 C5 -170.01(9) . . . . ?
C4 C2 C4 C5 92.51(9) 3_565 . . . ?
C6 C4 C5 N3 -173(4) . . . . ?
C2 C4 C5 N3 -5(4) . . . . ?
C5 C4 C6 N4 154(2) . . . . ?
C2 C4 C6 N4 -14(2) . . . . ?
C11 N5 C7 C8 -0.18(16) . . . . ?
C12 N5 C7 C8 178.93(11) . . . . ?
N5 C7 C8 C9 -0.04(16) . . . . ?
C7 C8 C9 C10 0.02(16) . . . . ?
C8 C9 C10 C11 0.21(17) . . . . ?
C7 N5 C11 C10 0.42(16) . . . . ?
C12 N5 C11 C10 -178.68(11) . . . . ?
C9 C10 C11 N5 -0.44(17) . . . . ?
